data_2101751
loop_
_publ_author_name
'Marsh, R. E.'

_publ_section_title
;
 The perils of <i>Cc</i> revisited
;
_journal_issue 2
_journal_name_full 'Acta Crystallographica Section B'
_journal_page_first 317
_journal_page_last 322
_journal_paper_doi 10.1107/S010876819601381X
_journal_volume 53
_journal_year 1997
_chemical_formula_moiety 'C14 H18 N8 O4 S2 Cu2, 2(N O3), H2 O '
_chemical_formula_sum 'C14 H20 Cu2 N10 O11 S2'
_space_group_IT_number 15
_symmetry_cell_setting monoclinic
_symmetry_space_group_name_Hall '-C 2yc'
_symmetry_space_group_name_H-M 'C 1 2/c 1'
_audit_creation_method CSD-QUEST3D-V5
_cell_angle_alpha 90
_cell_angle_beta 122.820(10)
_cell_angle_gamma 90
_cell_formula_units_Z 4
_cell_length_a 16.445(4)
_cell_length_b 13.889(4)
_cell_length_c 12.770(3)
_cell_volume 2451.2(11)
_cod_data_source_file an0533.cif
_cod_data_source_block CSD_CIF_MIF_JEVTOT01
_cod_depositor_comments
;

  Added moiety chemical formula from Marsh (1997) paper. The summary
  chemical formula is calculated from moiety formula using 'AdHocParser'
  (svn://www.crystallography.net/cod-tools/trunk/Formulae/AdHocParser.yp,
  revision 1441.)

  Removing 15 atoms which were symmetric equivalents of the atoms from
  the asymmetric unit.

  Andrius Merkys
  2013-11-06
;
_cod_original_sg_symbol_H-M 'C 2/c'
_cod_database_code 2101751

loop_
_symmetry_equiv_pos_as_xyz
x,y,z
-x,y,1/2-z
1/2+x,1/2+y,z
1/2-x,1/2+y,1/2-z
-x,-y,-z
x,-y,-1/2+z
-1/2-x,-1/2-y,-z
-1/2+x,-1/2-y,-1/2+z

loop_
_atom_site_label
_atom_site_fract_x
_atom_site_fract_y
_atom_site_fract_z
_atom_site_type_symbol
Cu1 .1952 .2670 .0844 Cu
S1 .0928 .3840 .0596 S
C1 -.0089 .3212 -.0500 C
N1 -.0946 .3661 -.0978 N
N2 -.0109 .2334 -.0882 N
N3 .0794 .1920 -.0298 N
C2 .0796 .1006 -.0514 C
C3 .1656 .0400 .0074 C
C4 .1506 -.0606 -.0047 C
C5 .2298 -.1222 .0534 C
C6 .3230 -.0848 .1181 C
C7 .3372 .0146 .1286 C
N4 .2578 .0732 .0738 N
O1 .2791 .1678 .0878 O
O2 .3140 .3383 .2046 O
N5 .6666 -.4118 .2554 N
O3 .7294 -.4766 .2911 O
O4 .6922 -.3242 .2664 O
O5 .5798 -.4336 .2098 O
O6 .0 -.2531 -.25 O

loop_
_atom_type_symbol
C
Cu
N
O
S
